data_7130979
loop_
_publ_author_name
'Repp, Stefan'
'Steiner, Michael'
'Anjass, Montaha'
'Sorsche, Dieter'
'Streb, Carsten'

_publ_section_title
;
 Cation-controlled capture of polyoxovanadate-based organic-inorganic 1D
 architectures
;
_journal_name_full 'Chemical Communications'
_journal_paper_doi 10.1039/D2CC04379C
_journal_year 2022
_chemical_formula_moiety 'C16 H48 La O8 S8, O32 V12, N O3, 4(C2 H6 O S), C8 H24 N4'
_chemical_formula_sum 'C32 H96 La N5 O47 S12 V12'
_chemical_formula_weight 2438.04
_space_group_crystal_system tetragonal
_space_group_IT_number 85
_space_group_name_Hall '-P 4a'
_space_group_name_H-M_alt 'P 4/n :2'
_atom_sites_solution_hydrogens geom
_atom_sites_solution_primary iterative
_audit_creation_date 2022-08-02
_audit_creation_method
;
Olex2 1.3
(compiled 2020.11.12 svn.r5f609507 for OlexSys, GUI svn.r6214)
;
_audit_update_record
;
2022-08-02 deposited with the CCDC.	2022-11-11 downloaded from the CCDC.
;
_cell_angle_alpha 90
_cell_angle_beta 90
_cell_angle_gamma 90
_cell_formula_units_Z 2
_cell_length_a 19.6892(16)
_cell_length_b 19.6892(16)
_cell_length_c 10.9971(13)
_cell_measurement_reflns_used 9802
_cell_measurement_temperature 150.0
_cell_measurement_theta_max 27.38
_cell_measurement_theta_min 2.36
_cell_volume 4263.2(7)
_computing_cell_refinement 'SAINT v8.37A (Bruker, 2015)'
_computing_data_reduction 'SAINT v8.37A (Bruker, 2015)'
_computing_molecular_graphics 'Olex2 1.3 (Dolomanov et al., 2009)'
_computing_publication_material 'Olex2 1.3 (Dolomanov et al., 2009)'
_computing_structure_refinement 'SHELXL 2014/7 (Sheldrick, 2015)'
_computing_structure_solution 'olex2.solve 1.3 (Bourhis et al., 2015)'
_diffrn_ambient_temperature 150.0
_diffrn_measured_fraction_theta_full 1.000
_diffrn_measured_fraction_theta_max 0.998
_diffrn_measurement_device_type 'Bruker APEX-II CCD'
_diffrn_measurement_method '\f and \w scans'
_diffrn_radiation_type MoK\a
_diffrn_radiation_wavelength 0.71073
_diffrn_reflns_av_R_equivalents 0.0942
_diffrn_reflns_av_unetI/netI 0.0255
_diffrn_reflns_Laue_measured_fraction_full 1.000
_diffrn_reflns_Laue_measured_fraction_max 0.998
_diffrn_reflns_limit_h_max 25
_diffrn_reflns_limit_h_min -25
_diffrn_reflns_limit_k_max 25
_diffrn_reflns_limit_k_min -25
_diffrn_reflns_limit_l_max 14
_diffrn_reflns_limit_l_min -14
_diffrn_reflns_number 189090
_diffrn_reflns_point_group_measured_fraction_full 1.000
_diffrn_reflns_point_group_measured_fraction_max 0.998
_diffrn_reflns_theta_full 25.242
_diffrn_reflns_theta_max 27.592
_diffrn_reflns_theta_min 1.852
_diffrn_source_current 1.4
_diffrn_source_power 0.07
_diffrn_source_voltage 50.0
_diffrn_standards_number 0
_exptl_absorpt_coefficient_mu 2.122
_exptl_absorpt_correction_T_max 0.7456
_exptl_absorpt_correction_T_min 0.4756
_exptl_absorpt_correction_type none
_exptl_absorpt_process_details
;
SADABS-2016/2 (Bruker,2016/2) was used for absorption correction.
wR2(int) was 0.1453 before and 0.0866 after correction.
The Ratio of minimum to maximum transmission is 0.6379.
The \l/2 correction factor is Not present.
;
_exptl_crystal_colour orange
_exptl_crystal_colour_primary orange
_exptl_crystal_density_diffrn 1.899
_exptl_crystal_description block
_exptl_crystal_F_000 2448
_exptl_crystal_size_max 0.18
_exptl_crystal_size_mid 0.15
_exptl_crystal_size_min 0.13
_refine_diff_density_max 1.281
_refine_diff_density_min -0.791
_refine_diff_density_rms 0.121
_refine_ls_extinction_method none
_refine_ls_goodness_of_fit_ref 1.084
_refine_ls_hydrogen_treatment constr
_refine_ls_matrix_type full
_refine_ls_number_parameters 298
_refine_ls_number_reflns 4937
_refine_ls_number_restraints 42
_refine_ls_restrained_S_all 1.086
_refine_ls_R_factor_all 0.0374
_refine_ls_R_factor_gt 0.0357
_refine_ls_shift/su_max 0.001
_refine_ls_shift/su_mean 0.000
_refine_ls_structure_factor_coef Fsqd
_refine_ls_weighting_details 'w=1/[\s^2^(Fo^2^)+(0.0468P)^2^+9.4793P] where P=(Fo^2^+2Fc^2^)/3'
_refine_ls_weighting_scheme calc
_refine_ls_wR_factor_gt 0.0915
_refine_ls_wR_factor_ref 0.0926
_reflns_Friedel_coverage 0.000
_reflns_number_gt 4794
_reflns_number_total 4937
_reflns_threshold_expression 'I > 2\s(I)'
_cod_data_source_file d2cc04379c2.cif
_cod_data_source_block sr21075_0ma
_cod_original_cell_volume 4263.2(8)
_cod_original_sg_symbol_H-M 'P 4/n'
_cod_database_code 7130979
_shelx_shelxl_version_number 2014/7
_shelx_space_group_comment
;
The symmetry employed for this shelxl refinement is uniquely defined
by the following loop, which should always be used as a source of
symmetry information in preference to the above space-group names.
They are only intended as comments.
;
_olex2_refinement_description
;
1. Twinned data refinement
 Scales: 0.6457(10)
 0.3543(10)
2. Fixed Uiso
 At 1.2 times of:
  All C(H,H) groups, All N(H,H) groups
 At 1.5 times of:
  All C(H,H,H) groups
3. Restrained distances
 S3-O6 \\sim S3A-O6A
 with sigma of 0.02
 S3-C3 \\sim S3A-C3A
 with sigma of 0.02
 S3-C5 \\sim S3A-C5A
 with sigma of 0.02
 O6-C5 \\sim O6A-C5A
 with sigma of 0.04
 O6-C3 \\sim O6A-C3A
 with sigma of 0.04
 C3-C5 \\sim C3A-C5A
 with sigma of 0.04
4. Rigid body (RIGU) restrains
 S3, O6, C3, C5
 with sigma for 1-2 distances of 0.004 and sigma for 1-3 distances of 0.004
 S3A, O6A, C3A, C5A
 with sigma for 1-2 distances of 0.004 and sigma for 1-3 distances of 0.004
5. Others
 Sof(S3A)=Sof(O6A)=Sof(C3A)=Sof(H3AA)=Sof(H3AB)=Sof(H3AC)=Sof(C5A)=Sof(H5AA)=
 Sof(H5AB)=Sof(H5AC)=1-FVAR(1)
 Sof(S3)=Sof(O6)=Sof(C3)=Sof(H3A)=Sof(H3B)=Sof(H3C)=Sof(C5)=Sof(H5A)=Sof(H5B)=
 Sof(H5C)=FVAR(1)
 Fixed Sof: O12(0.5)
6.a Secondary CH2 refined with riding coordinates:
 N1(H1D,H1E), C4(H4A,H4B), C2(H2A,H2B)
6.b Idealised Me refined as rotating group:
 C1(H1A,H1B,H1C), C6(H6A,H6B,H6C), C8(H8A,H8B,H8C), C11(H11A,H11B,H11C),
 C3(H3A,H3B,H3C), C5(H5A,H5B,H5C), C3A(H3AA,H3AB,H3AC), C5A(H5AA,H5AB,H5AC)
;
_olex2_submission_special_instructions 'No special instructions were received'

loop_
_space_group_symop_operation_xyz
'x, y, z'
'-y+1/2, x, z'
'-x+1/2, -y+1/2, z'
'y, -x+1/2, z'
'-x, -y, -z'
'y-1/2, -x, -z'
'x-1/2, y-1/2, -z'
'-y, x-1/2, -z'

loop_
_atom_site_label
_atom_site_type_symbol
_atom_site_fract_x
_atom_site_fract_y
_atom_site_fract_z
_atom_site_U_iso_or_equiv
_atom_site_adp_type
_atom_site_occupancy
_atom_site_site_symmetry_order
_atom_site_calc_flag
_atom_site_refinement_flags_posn
_atom_site_refinement_flags_adp
_atom_site_refinement_flags_occupancy
_atom_site_disorder_assembly
_atom_site_disorder_group
La1 La 0.2500 0.7500 0.0000 0.01721(10) Uani 1 4 d S T P . .
V2 V -0.18849(4) 0.56943(3) -0.47406(6) 0.02067(14) Uani 1 1 d . . . . .
V3 V -0.33140(4) 0.58218(3) -0.46143(6) 0.01989(14) Uani 1 1 d . . . . .
V4 V -0.20576(4) 0.63656(4) -0.22321(6) 0.02073(14) Uani 1 1 d . . . . .
O3 O -0.25719(15) 0.58697(14) -0.3525(2) 0.0222(5) Uani 1 1 d . . . . .
O8 O -0.12730(16) 0.61252(16) -0.5684(3) 0.0285(6) Uani 1 1 d . . . . .
O11 O -0.26301(15) 0.56635(15) -0.5706(2) 0.0246(6) Uani 1 1 d . . . . .
O13 O -0.16342(17) 0.49263(16) -0.4581(3) 0.0309(7) Uani 1 1 d . . . . .
O14 O -0.18779(16) 0.57824(15) -0.1283(3) 0.0275(6) Uani 1 1 d . . . . .
O15 O -0.36528(16) 0.50966(15) -0.4395(3) 0.0280(6) Uani 1 1 d . . . . .
S1 S 0.32420(6) 0.59897(6) 0.14997(11) 0.0323(2) Uani 1 1 d . . . . .
S2 S 0.20533(8) 0.88547(6) -0.21984(12) 0.0383(3) Uani 1 1 d . . . . .
O1 O -0.16310(15) 0.70693(15) -0.1696(3) 0.0249(6) Uani 1 1 d . . . . .
O2 O 0.2436(2) 0.82092(14) -0.1908(3) 0.0318(7) Uani 1 1 d . . . . .
N3 N -0.2500 0.7500 -0.4738(5) 0.0190(12) Uani 1 4 d S T P . .
O4 O -0.2500 0.7500 -0.3606(5) 0.0263(11) Uani 1 4 d S T P . .
O9 O 0.2800(2) 0.63139(16) 0.0530(3) 0.0352(8) Uani 1 1 d . . . . .
O5 O -0.37820(14) 0.64063(14) -0.3500(2) 0.0220(6) Uani 1 1 d . . . . .
S3 S 0.01121(15) 0.56895(14) -0.7493(3) 0.0499(10) Uani 0.562(6) 1 d D U P A 1
N1 N -0.1646(2) 0.6930(2) -0.7897(3) 0.0289(8) Uani 1 1 d . . . . .
H1D H -0.1985 0.7154 -0.7503 0.035 Uiso 1 1 calc R U . . .
H1E H -0.1313 0.6842 -0.7345 0.035 Uiso 1 1 calc R U . . .
C4 C -0.1913(2) 0.6282(2) -0.8358(4) 0.0258(8) Uani 1 1 d . . . . .
H4A H -0.1916 0.5943 -0.7693 0.031 Uiso 1 1 calc R U . . .
H4B H -0.1614 0.6111 -0.9012 0.031 Uiso 1 1 calc R U . . .
C2 C -0.2624(2) 0.6368(2) -0.8845(4) 0.0244(8) Uani 1 1 d . . . . .
H2A H -0.2617 0.6679 -0.9552 0.029 Uiso 1 1 calc R U . . .
H2B H -0.2801 0.5924 -0.9121 0.029 Uiso 1 1 calc R U . . .
C1 C 0.2024(5) 0.8876(4) -0.3838(6) 0.073(2) Uani 1 1 d . . . . .
H1A H 0.2470 0.8755 -0.4167 0.109 Uiso 1 1 calc R U . . .
H1B H 0.1901 0.9334 -0.4109 0.109 Uiso 1 1 calc R U . . .
H1C H 0.1684 0.8551 -0.4130 0.109 Uiso 1 1 calc R U . . .
O6 O -0.0254(8) 0.6177(5) -0.8132(10) 0.041(2) Uani 0.562(6) 1 d D U P A 1
C6 C 0.2708(4) 0.5946(3) 0.2789(5) 0.0590(19) Uani 1 1 d . . . . .
H6A H 0.2628 0.6405 0.3102 0.089 Uiso 1 1 calc R U . . .
H6B H 0.2927 0.5670 0.3419 0.089 Uiso 1 1 calc R U . . .
H6C H 0.2274 0.5738 0.2560 0.089 Uiso 1 1 calc R U . . .
C8 C 0.2636(3) 0.9529(3) -0.2012(6) 0.0472(14) Uani 1 1 d . . . . .
H8A H 0.2755 0.9572 -0.1150 0.071 Uiso 1 1 calc R U . . .
H8B H 0.2429 0.9953 -0.2295 0.071 Uiso 1 1 calc R U . . .
H8C H 0.3047 0.9435 -0.2486 0.071 Uiso 1 1 calc R U . . .
C11 C 0.3266(3) 0.5118(2) 0.1120(5) 0.0367(11) Uani 1 1 d . . . . .
H11A H 0.2802 0.4950 0.1003 0.055 Uiso 1 1 calc R U . . .
H11B H 0.3484 0.4864 0.1779 0.055 Uiso 1 1 calc R U . . .
H11C H 0.3526 0.5057 0.0368 0.055 Uiso 1 1 calc R U . . .
O12 O -0.2831(4) 0.7074(4) -0.5316(5) 0.0421(18) Uani 0.5 1 d . . P . .
C3 C 0.0732(8) 0.5203(11) -0.8277(15) 0.070(5) Uani 0.562(6) 1 d D U P A 1
H3A H 0.0507 0.4843 -0.8744 0.105 Uiso 0.562(6) 1 calc R U P A 1
H3B H 0.1045 0.4998 -0.7689 0.105 Uiso 0.562(6) 1 calc R U P A 1
H3C H 0.0986 0.5498 -0.8832 0.105 Uiso 0.562(6) 1 calc R U P A 1
C5 C -0.0439(8) 0.5015(6) -0.7142(16) 0.075(4) Uani 0.562(6) 1 d D U P A 1
H5A H -0.0801 0.5178 -0.6606 0.112 Uiso 0.562(6) 1 calc R U P A 1
H5B H -0.0184 0.4654 -0.6731 0.112 Uiso 0.562(6) 1 calc R U P A 1
H5C H -0.0638 0.4836 -0.7893 0.112 Uiso 0.562(6) 1 calc R U P A 1
S3A S -0.01759(15) 0.54023(17) -0.8130(3) 0.0428(11) Uani 0.438(6) 1 d D U P A 2
O6A O -0.0216(13) 0.6067(8) -0.8535(16) 0.069(6) Uani 0.438(6) 1 d D U P A 2
C3A C -0.0011(9) 0.5198(8) -0.6583(12) 0.058(4) Uani 0.438(6) 1 d D U P A 2
H3AA H 0.0392 0.5446 -0.6306 0.087 Uiso 0.438(6) 1 calc R U P A 2
H3AB H 0.0069 0.4709 -0.6507 0.087 Uiso 0.438(6) 1 calc R U P A 2
H3AC H -0.0402 0.5327 -0.6084 0.087 Uiso 0.438(6) 1 calc R U P A 2
C5A C 0.0611(9) 0.5179(14) -0.8758(18) 0.065(5) Uani 0.438(6) 1 d D U P A 2
H5AA H 0.0648 0.5369 -0.9579 0.097 Uiso 0.438(6) 1 calc R U P A 2
H5AB H 0.0648 0.4683 -0.8798 0.097 Uiso 0.438(6) 1 calc R U P A 2
H5AC H 0.0977 0.5360 -0.8248 0.097 Uiso 0.438(6) 1 calc R U P A 2

loop_
_atom_site_aniso_label
_atom_site_aniso_U_11
_atom_site_aniso_U_22
_atom_site_aniso_U_33
_atom_site_aniso_U_23
_atom_site_aniso_U_13
_atom_site_aniso_U_12
La1 0.01889(12) 0.01889(12) 0.01385(17) 0.000 0.000 0.000
V2 0.0240(3) 0.0202(3) 0.0179(3) -0.0005(2) 0.0004(3) 0.0005(2)
V3 0.0229(3) 0.0194(3) 0.0173(3) 0.0000(2) 0.0014(3) -0.0015(3)
V4 0.0248(3) 0.0236(3) 0.0138(3) 0.0023(2) -0.0017(3) 0.0005(3)
O3 0.0250(14) 0.0237(13) 0.0180(12) 0.0012(10) -0.0001(12) 0.0002(11)
O8 0.0343(17) 0.0324(16) 0.0189(13) -0.0020(12) 0.0018(12) -0.0079(13)
O11 0.0271(15) 0.0288(15) 0.0180(13) -0.0024(11) 0.0013(11) 0.0006(11)
O13 0.0350(17) 0.0238(15) 0.0339(17) 0.0004(13) -0.0005(14) 0.0040(13)
O14 0.0317(15) 0.0292(15) 0.0214(14) 0.0044(12) 0.0002(12) 0.0007(12)
O15 0.0305(16) 0.0224(14) 0.0310(16) -0.0015(12) 0.0027(13) -0.0036(12)
S1 0.0376(6) 0.0281(5) 0.0312(6) 0.0039(4) -0.0026(5) 0.0019(4)
S2 0.0500(7) 0.0253(5) 0.0395(7) 0.0071(5) -0.0072(6) 0.0035(5)
O1 0.0272(15) 0.0316(15) 0.0158(13) 0.0032(11) -0.0023(11) -0.0008(12)
O2 0.0495(19) 0.0193(13) 0.0265(14) 0.0046(11) -0.0016(15) 0.0039(14)
N3 0.0191(17) 0.0191(17) 0.019(3) 0.000 0.000 0.000
O4 0.0306(18) 0.0306(18) 0.018(3) 0.000 0.000 0.000
O9 0.057(2) 0.0229(15) 0.0256(16) 0.0049(12) -0.0052(15) 0.0025(14)
O5 0.0239(14) 0.0259(14) 0.0161(12) -0.0007(11) 0.0010(10) -0.0008(11)
S3 0.0493(16) 0.0433(15) 0.0571(18) -0.0008(13) -0.0030(13) 0.0195(12)
N1 0.0361(19) 0.0345(19) 0.0162(16) 0.0022(14) -0.0017(14) -0.0099(16)
C4 0.030(2) 0.027(2) 0.020(2) -0.0030(16) 0.0004(16) 0.0011(17)
C2 0.027(2) 0.0266(19) 0.0195(18) -0.0008(15) -0.0007(16) -0.0001(15)
C1 0.131(7) 0.051(4) 0.036(3) 0.017(3) -0.032(4) -0.001(4)
O6 0.040(5) 0.036(4) 0.047(6) 0.013(4) 0.008(4) 0.011(3)
C6 0.087(5) 0.054(4) 0.036(3) 0.021(3) 0.019(3) 0.028(3)
C8 0.061(4) 0.026(2) 0.055(3) 0.011(2) -0.001(3) -0.005(2)
C11 0.045(3) 0.027(2) 0.038(3) 0.0051(19) 0.000(2) 0.002(2)
O12 0.063(5) 0.045(4) 0.019(3) 0.002(3) -0.004(3) -0.029(4)
C3 0.052(7) 0.085(10) 0.073(10) -0.009(9) 0.000(7) 0.024(7)
C5 0.086(8) 0.042(5) 0.096(11) 0.019(6) 0.034(8) 0.017(5)
S3A 0.0322(16) 0.0475(19) 0.049(2) 0.0037(15) -0.0049(13) 0.0036(13)
O6A 0.067(9) 0.062(6) 0.077(12) 0.026(7) 0.027(10) 0.019(6)
C3A 0.072(10) 0.042(7) 0.059(6) 0.005(5) 0.002(5) 0.021(7)
C5A 0.051(8) 0.078(11) 0.065(11) -0.014(10) 0.006(8) 0.013(7)

loop_
_atom_type_symbol
_atom_type_description
_atom_type_scat_dispersion_real
_atom_type_scat_dispersion_imag
_atom_type_scat_source
C C 0.0033 0.0016 'International Tables Vol C Tables 4.2.6.8 and 6.1.1.4'
H H 0.0000 0.0000 'International Tables Vol C Tables 4.2.6.8 and 6.1.1.4'
La La -0.2871 2.4523 'International Tables Vol C Tables 4.2.6.8 and 6.1.1.4'
N N 0.0061 0.0033 'International Tables Vol C Tables 4.2.6.8 and 6.1.1.4'
O O 0.0106 0.0060 'International Tables Vol C Tables 4.2.6.8 and 6.1.1.4'
S S 0.1246 0.1234 'International Tables Vol C Tables 4.2.6.8 and 6.1.1.4'
V V 0.3005 0.5294 'International Tables Vol C Tables 4.2.6.8 and 6.1.1.4'

loop_
_geom_angle_atom_site_label_1
_geom_angle_atom_site_label_2
_geom_angle_atom_site_label_3
_geom_angle
_geom_angle_site_symmetry_1
_geom_angle_site_symmetry_3
_geom_angle_publ_flag
O2 La1 O2 133.74(9) . 6_565 ?
O2 La1 O2 67.50(13) . 3_565 ?
O2 La1 O2 133.74(9) 6_565 3_565 ?
O2 La1 O2 133.74(9) . 8_665 ?
O2 La1 O2 133.74(9) 3_565 8_665 ?
O2 La1 O2 67.50(14) 6_565 8_665 ?
O9 La1 O2 70.27(10) 6_565 8_665 ?
O9 La1 O2 83.65(12) 6_565 . ?
O9 La1 O2 136.79(11) 6_565 6_565 ?
O9 La1 O2 70.27(10) . 3_565 ?
O9 La1 O2 136.79(11) 8_665 8_665 ?
O9 La1 O2 83.65(12) 3_565 6_565 ?
O9 La1 O2 73.70(12) 3_565 8_665 ?
O9 La1 O2 83.65(12) 8_665 3_565 ?
O9 La1 O2 73.70(12) . 6_565 ?
O9 La1 O2 136.79(11) . . ?
O9 La1 O2 136.79(11) 3_565 3_565 ?
O9 La1 O2 73.70(12) 8_665 . ?
O9 La1 O2 70.27(10) 3_565 . ?
O9 La1 O2 73.70(12) 6_565 3_565 ?
O9 La1 O2 70.27(10) 8_665 6_565 ?
O9 La1 O2 83.65(12) . 8_665 ?
O9 La1 O9 152.78(16) 3_565 . ?
O9 La1 O9 93.17(4) 8_665 . ?
O9 La1 O9 93.17(4) 6_565 . ?
O9 La1 O9 93.17(4) 6_565 3_565 ?
O9 La1 O9 93.17(4) 8_665 3_565 ?
O9 La1 O9 152.78(16) 6_565 8_665 ?
V3 V2 V3 131.59(4) . 2_565 ?
V3 V2 V4 75.21(3) 2_565 . ?
V3 V2 V4 78.93(3) . . ?
O3 V2 V3 41.74(9) . . ?
O3 V2 V3 110.85(9) . 2_565 ?
O3 V2 V4 39.30(8) . . ?
O3 V2 O5 76.13(12) . 2_565 ?
O8 V2 V3 130.67(11) . . ?
O8 V2 V3 38.64(10) . 2_565 ?
O8 V2 V4 112.81(10) . . ?
O8 V2 O3 141.44(13) . . ?
O8 V2 O11 102.70(14) . . ?
O8 V2 O5 80.27(12) . 2_565 ?
O11 V2 V3 39.31(9) . . ?
O11 V2 V3 129.98(10) . 2_565 ?
O11 V2 V4 116.75(9) . . ?
O11 V2 O3 81.05(12) . . ?
O11 V2 O5 144.87(12) . 2_565 ?
O13 V2 V3 114.41(13) . 2_565 ?
O13 V2 V3 112.66(13) . . ?
O13 V2 V4 109.98(13) . . ?
O13 V2 O3 108.00(15) . . ?
O13 V2 O8 107.55(17) . . ?
O13 V2 O11 106.39(16) . . ?
O13 V2 O5 105.89(15) . 2_565 ?
O5 V2 V3 41.74(8) 2_565 2_565 ?
O5 V2 V3 113.51(9) 2_565 . ?
O5 V2 V4 36.89(8) 2_565 . ?
V2 V3 V2 137.75(4) . 4_455 ?
O3 V3 V2 42.86(9) . . ?
O3 V3 V2 121.37(9) . 4_455 ?
O3 V3 O5 86.38(12) . . ?
O8 V3 V2 37.65(10) 4_455 4_455 ?
O8 V3 V2 127.44(10) 4_455 . ?
O8 V3 O3 147.51(14) 4_455 . ?
O8 V3 O5 80.24(13) 4_455 . ?
O11 V3 V2 126.41(10) . 4_455 ?
O11 V3 V2 38.83(9) . . ?
O11 V3 O3 81.69(12) . . ?
O11 V3 O8 95.98(14) . 4_455 ?
O11 V3 O5 151.04(13) . . ?
O15 V3 V2 110.13(12) . . ?
O15 V3 V2 112.11(12) . 4_455 ?
O15 V3 O3 105.79(15) . . ?
O15 V3 O8 106.12(16) . 4_455 ?
O15 V3 O11 104.74(15) . . ?
O15 V3 O5 103.88(14) . . ?
O5 V3 V2 124.26(9) . . ?
O5 V3 V2 42.69(9) . 4_455 ?
O3 V4 V2 37.72(8) . . ?
O14 V4 V2 104.69(12) . . ?
O14 V4 O3 103.11(14) . . ?
O14 V4 O1 101.36(15) . 4_455 ?
O14 V4 O1 104.31(15) . . ?
O14 V4 O5 102.66(14) . 2_565 ?
O1 V4 V2 126.70(10) . . ?
O1 V4 V2 119.90(9) 4_455 . ?
O1 V4 O3 151.87(13) . . ?
O1 V4 O3 84.05(13) 4_455 . ?
O1 V4 O1 96.6(2) . 4_455 ?
O1 V4 O5 92.56(13) . 2_565 ?
O1 V4 O5 151.27(12) 4_455 2_565 ?
O5 V4 V2 37.71(9) 2_565 . ?
O5 V4 O3 75.37(12) 2_565 . ?
V2 O3 V4 102.98(14) . . ?
V3 O3 V2 95.40(12) . . ?
V3 O3 V4 149.93(16) . . ?
V2 O8 V3 103.71(15) . 2_565 ?
V2 O11 V3 101.86(14) . . ?
O9 S1 C6 104.1(3) . . ?
O9 S1 C11 105.0(2) . . ?
C6 S1 C11 99.1(3) . . ?
O2 S2 C1 104.3(3) . . ?
O2 S2 C8 106.5(3) . . ?
C8 S2 C1 96.9(3) . . ?
V4 O1 V4 139.34(17) . 2_565 ?
S2 O2 La1 131.74(19) . . ?
O12 N3 O4 120.9(4) 4_455 . ?
O12 N3 O4 120.9(4) 2_565 . ?
O12 N3 O4 120.9(4) . . ?
O12 N3 O4 120.9(4) 3_465 . ?
O12 N3 O12 74.7(3) 2_565 . ?
O12 N3 O12 118.2(7) 3_465 . ?
O12 N3 O12 74.7(3) 4_455 3_465 ?
O12 N3 O12 74.7(3) 4_455 . ?
O12 N3 O12 118.2(7) 4_455 2_565 ?
O12 N3 O12 74.7(3) 3_465 2_565 ?
S1 O9 La1 134.3(2) . . ?
V3 O5 V2 95.56(12) . 4_455 ?
V4 O5 V2 105.40(14) 4_455 4_455 ?
V4 O5 V3 142.55(16) 4_455 . ?
O6 S3 C3 118.9(8) . . ?
O6 S3 C5 108.2(9) . . ?
C5 S3 C3 97.0(8) . . ?
H1D N1 H1E 107.6 . . ?
C4 N1 H1D 108.7 . . ?
C4 N1 H1E 108.7 . . ?
C2 N1 H1D 108.7 2_565 . ?
C2 N1 H1E 108.7 2_565 . ?
C2 N1 C4 114.0(3) 2_565 . ?
N1 C4 H4A 109.5 . . ?
N1 C4 H4B 109.5 . . ?
N1 C4 C2 110.9(4) . . ?
H4A C4 H4B 108.0 . . ?
C2 C4 H4A 109.5 . . ?
C2 C4 H4B 109.5 . . ?
N1 C2 C4 110.1(3) 4_455 . ?
N1 C2 H2A 109.6 4_455 . ?
N1 C2 H2B 109.6 4_455 . ?
C4 C2 H2A 109.6 . . ?
C4 C2 H2B 109.6 . . ?
H2A C2 H2B 108.1 . . ?
S2 C1 H1A 109.5 . . ?
S2 C1 H1B 109.5 . . ?
S2 C1 H1C 109.5 . . ?
H1A C1 H1B 109.5 . . ?
H1A C1 H1C 109.5 . . ?
H1B C1 H1C 109.5 . . ?
S1 C6 H6A 109.5 . . ?
S1 C6 H6B 109.5 . . ?
S1 C6 H6C 109.5 . . ?
H6A C6 H6B 109.5 . . ?
H6A C6 H6C 109.5 . . ?
H6B C6 H6C 109.5 . . ?
S2 C8 H8A 109.5 . . ?
S2 C8 H8B 109.5 . . ?
S2 C8 H8C 109.5 . . ?
H8A C8 H8B 109.5 . . ?
H8A C8 H8C 109.5 . . ?
H8B C8 H8C 109.5 . . ?
S1 C11 H11A 109.5 . . ?
S1 C11 H11B 109.5 . . ?
S1 C11 H11C 109.5 . . ?
H11A C11 H11B 109.5 . . ?
H11A C11 H11C 109.5 . . ?
H11B C11 H11C 109.5 . . ?
N3 O12 O12 52.65(16) . 4_455 ?
N3 O12 O12 52.65(16) . 2_565 ?
O12 O12 O12 90.000(1) 4_455 2_565 ?
S3 C3 H3A 109.5 . . ?
S3 C3 H3B 109.5 . . ?
S3 C3 H3C 109.5 . . ?
H3A C3 H3B 109.5 . . ?
H3A C3 H3C 109.5 . . ?
H3B C3 H3C 109.5 . . ?
S3 C5 H5A 109.5 . . ?
S3 C5 H5B 109.5 . . ?
S3 C5 H5C 109.5 . . ?
H5A C5 H5B 109.5 . . ?
H5A C5 H5C 109.5 . . ?
H5B C5 H5C 109.5 . . ?
O6A S3A C3A 122.1(10) . . ?
O6A S3A C5A 99.2(12) . . ?
C5A S3A C3A 99.1(8) . . ?
S3A C3A H3AA 109.5 . . ?
S3A C3A H3AB 109.5 . . ?
S3A C3A H3AC 109.5 . . ?
H3AA C3A H3AB 109.5 . . ?
H3AA C3A H3AC 109.5 . . ?
H3AB C3A H3AC 109.5 . . ?
S3A C5A H5AA 109.5 . . ?
S3A C5A H5AB 109.5 . . ?
S3A C5A H5AC 109.5 . . ?
H5AA C5A H5AB 109.5 . . ?
H5AA C5A H5AC 109.5 . . ?
H5AB C5A H5AC 109.5 . . ?

loop_
_geom_bond_atom_site_label_1
_geom_bond_atom_site_label_2
_geom_bond_distance
_geom_bond_site_symmetry_2
_geom_bond_publ_flag
La1 O2 2.524(3) . ?
La1 O2 2.524(3) 6_565 ?
La1 O2 2.524(3) 8_665 ?
La1 O2 2.524(3) 3_565 ?
La1 O9 2.478(3) 6_565 ?
La1 O9 2.479(3) . ?
La1 O9 2.478(3) 8_665 ?
La1 O9 2.478(3) 3_565 ?
V2 V3 2.8283(10) . ?
V2 V3 2.8658(10) 2_565 ?
V2 V4 3.0778(10) . ?
V2 O3 1.932(3) . ?
V2 O8 1.802(3) . ?
V2 O11 1.812(3) . ?
V2 O13 1.600(3) . ?
V2 O5 1.953(3) 2_565 ?
V3 V2 2.8658(10) 4_455 ?
V3 O3 1.891(3) . ?
V3 O8 1.842(3) 4_455 ?
V3 O11 1.831(3) . ?
V3 O15 1.594(3) . ?
V3 O5 1.917(3) . ?
V4 O3 2.000(3) . ?
V4 O14 1.592(3) . ?
V4 O1 1.891(3) 4_455 ?
V4 O1 1.724(3) . ?
V4 O5 1.916(3) 2_565 ?
O8 V3 1.842(3) 2_565 ?
S1 O9 1.517(3) . ?
S1 C6 1.766(6) . ?
S1 C11 1.767(5) . ?
S2 O2 1.512(3) . ?
S2 C1 1.805(6) . ?
S2 C8 1.766(6) . ?
O1 V4 1.891(3) 2_565 ?
N3 O4 1.245(8) . ?
N3 O12 1.239(7) 4_455 ?
N3 O12 1.239(7) . ?
N3 O12 1.239(7) 3_465 ?
N3 O12 1.239(7) 2_565 ?
O5 V2 1.952(3) 4_455 ?
O5 V4 1.916(3) 4_455 ?
S3 O6 1.391(9) . ?
S3 C3 1.775(13) . ?
S3 C5 1.758(13) . ?
N1 H1D 0.9100 . ?
N1 H1E 0.9100 . ?
N1 C4 1.470(5) . ?
N1 C2 1.468(5) 2_565 ?
C4 H4A 0.9900 . ?
C4 H4B 0.9900 . ?
C4 C2 1.508(6) . ?
C2 N1 1.468(5) 4_455 ?
C2 H2A 0.9900 . ?
C2 H2B 0.9900 . ?
C1 H1A 0.9800 . ?
C1 H1B 0.9800 . ?
C1 H1C 0.9800 . ?
C6 H6A 0.9800 . ?
C6 H6B 0.9800 . ?
C6 H6C 0.9800 . ?
C8 H8A 0.9800 . ?
C8 H8B 0.9800 . ?
C8 H8C 0.9800 . ?
C11 H11A 0.9800 . ?
C11 H11B 0.9800 . ?
C11 H11C 0.9800 . ?
O12 O12 1.503(9) 4_455 ?
O12 O12 1.503(9) 2_565 ?
C3 H3A 0.9800 . ?
C3 H3B 0.9800 . ?
C3 H3C 0.9800 . ?
C5 H5A 0.9800 . ?
C5 H5B 0.9800 . ?
C5 H5C 0.9800 . ?
S3A O6A 1.385(13) . ?
S3A C3A 1.778(13) . ?
S3A C5A 1.752(15) . ?
C3A H3AA 0.9800 . ?
C3A H3AB 0.9800 . ?
C3A H3AC 0.9800 . ?
C5A H5AA 0.9800 . ?
C5A H5AB 0.9800 . ?
C5A H5AC 0.9800 . ?

loop_
_geom_torsion_atom_site_label_1
_geom_torsion_atom_site_label_2
_geom_torsion_atom_site_label_3
_geom_torsion_atom_site_label_4
_geom_torsion
_geom_torsion_site_symmetry_1
_geom_torsion_site_symmetry_2
_geom_torsion_site_symmetry_3
_geom_torsion_site_symmetry_4
_geom_torsion_publ_flag
V2 V3 O3 V2 -128.13(8) 4_455 . . . ?
V2 V3 O3 V4 -0.3(3) 4_455 . . . ?
V2 V3 O3 V4 127.8(4) . . . . ?
V2 V3 O11 V2 123.40(10) 4_455 . . . ?
V2 V4 O1 V4 44.4(3) . . . 2_565 ?
V3 V2 O8 V3 109.07(14) . . . 2_565 ?
V3 V2 O11 V3 -110.07(12) 2_565 . . . ?
V4 V2 O8 V3 14.09(17) . . . 2_565 ?
V4 V2 O11 V3 -17.23(16) . . . . ?
O3 V2 O8 V3 49.1(3) . . . 2_565 ?
O3 V2 O11 V3 -0.30(13) . . . . ?
O3 V3 O11 V2 0.30(13) . . . . ?
O3 V4 O1 V4 -1.3(5) . . . 2_565 ?
O8 V2 O11 V3 -141.19(14) . . . . ?
O8 V3 O3 V2 -88.4(3) 4_455 . . . ?
O8 V3 O3 V4 39.5(5) 4_455 . . . ?
O8 V3 O11 V2 147.64(15) 4_455 . . . ?
O11 V2 O8 V3 140.63(15) . . . 2_565 ?
O11 V3 O3 V2 -0.28(12) . . . . ?
O11 V3 O3 V4 127.6(3) . . . . ?
O13 V2 O8 V3 -107.37(18) . . . 2_565 ?
O13 V2 O11 V3 105.95(17) . . . . ?
O14 V4 O1 V4 165.5(3) . . . 2_565 ?
O15 V3 O3 V2 102.77(15) . . . . ?
O15 V3 O3 V4 -129.4(3) . . . . ?
O15 V3 O11 V2 -103.93(17) . . . . ?
O1 V4 O1 V4 -90.9(3) 4_455 . . 2_565 ?
O4 N3 O12 O12 -117.2(2) . . . 2_565 ?
O4 N3 O12 O12 117.2(2) . . . 4_455 ?
O5 V2 O8 V3 -3.65(14) 2_565 . . 2_565 ?
O5 V2 O11 V3 -50.1(3) 2_565 . . . ?
O5 V3 O3 V2 -153.82(13) . . . . ?
O5 V3 O3 V4 -26.0(3) . . . . ?
O5 V3 O11 V2 67.0(3) . . . . ?
O5 V4 O1 V4 61.8(3) 2_565 . . 2_565 ?
N1 C4 C2 N1 -57.1(5) . . . 4_455 ?
C2 N1 C4 C2 -81.9(5) 2_565 . . . ?
C1 S2 O2 La1 -160.4(4) . . . . ?
C6 S1 O9 La1 83.6(4) . . . . ?
C8 S2 O2 La1 97.9(3) . . . . ?
C11 S1 O9 La1 -172.7(3) . . . . ?
O12 N3 O12 O12 -62.8(2) 3_465 . . 4_455 ?
O12 N3 O12 O12 125.6(5) 4_455 . . 2_565 ?
O12 N3 O12 O12 -125.6(5) 2_565 . . 4_455 ?
O12 N3 O12 O12 62.8(2) 3_465 . . 2_565 ?

loop_
_twin_individual_id
_twin_individual_mass_fraction_refined
1 0.6457(10)
2 0.3543(10)
